data_1100885
loop_
_publ_author_name
'Panda, Tarun K.'
'Zulys, Agustino'
'Gamer, Michael T.'
'Roesky, Peter W.'

_publ_section_title
;
 Cyclooctatetraene Complexes of Yttrium and the Lanthanides with
 Bis(phosphinimino)methanides: Synthesis, Structure, and
 Hydroamination/Cyclization Catalysis
;
_journal_coden_ASTM ORGND7
_journal_issue 9
_journal_name_full Organometallics
_journal_page_first 2197
_journal_page_last 2202
_journal_paper_doi 10.1021/om0491138
_journal_volume 24
_journal_year 2005
_chemical_formula_sum 'C41.5 H52 N2 P2 Si2 Yb'
_chemical_formula_weight 870.01
_space_group_IT_number 2
_symmetry_cell_setting triclinic
_symmetry_space_group_name_Hall '-P 1'
_symmetry_space_group_name_H-M 'P -1'
_atom_sites_solution_hydrogens geom
_atom_sites_solution_primary direct
_atom_sites_solution_secondary difmap
_audit_creation_method SHELXL-97
_cell_angle_alpha 93.493(4)
_cell_angle_beta 92.759(4)
_cell_angle_gamma 99.268(4)
_cell_formula_units_Z 2
_cell_length_a 9.377(2)
_cell_length_b 9.508(2)
_cell_length_c 22.703(5)
_cell_measurement_temperature 173(2)
_cell_volume 1990.6(7)
_computing_molecular_graphics 'Diamond 2.1a '
_computing_structure_refinement 'SHELXL-97 (Sheldrick, 1997)'
_computing_structure_solution 'SHELXS-97 (Sheldrick, 1990)'
_diffrn_ambient_temperature 173(2)
_diffrn_detector_area_resol_mean ?
_diffrn_measured_fraction_theta_full 0.975
_diffrn_measured_fraction_theta_max 0.975
_diffrn_measurement_device_type 'Bruker Smart 1000 CCD'
_diffrn_measurement_method 'area detector'
_diffrn_radiation_monochromator graphite
_diffrn_radiation_source 'fine-focus sealed tube'
_diffrn_radiation_type MoK\a
_diffrn_radiation_wavelength 0.71073
_diffrn_reflns_av_R_equivalents 0.0195
_diffrn_reflns_av_sigmaI/netI 0.0303
_diffrn_reflns_limit_h_max 13
_diffrn_reflns_limit_h_min -13
_diffrn_reflns_limit_k_max 13
_diffrn_reflns_limit_k_min -13
_diffrn_reflns_limit_l_max 32
_diffrn_reflns_limit_l_min -32
_diffrn_reflns_number 24561
_diffrn_reflns_theta_full 30.57
_diffrn_reflns_theta_max 30.57
_diffrn_reflns_theta_min 0.90
_diffrn_standards_decay_% ?
_diffrn_standards_interval_count ?
_diffrn_standards_interval_time ?
_diffrn_standards_number ?
_exptl_absorpt_coefficient_mu 2.521
_exptl_absorpt_correction_T_max 1
_exptl_absorpt_correction_T_min 0.640115
_exptl_absorpt_correction_type empirical
_exptl_absorpt_process_details ?
_exptl_crystal_colour green
_exptl_crystal_density_diffrn 1.451
_exptl_crystal_density_meas ?
_exptl_crystal_density_method 'not measured'
_exptl_crystal_description plate
_exptl_crystal_F_000 886
_exptl_crystal_size_max .6
_exptl_crystal_size_mid 0.25
_exptl_crystal_size_min .05
_refine_diff_density_max 1.616
_refine_diff_density_min -1.219
_refine_diff_density_rms 0.100
_refine_ls_extinction_coef ?
_refine_ls_extinction_method none
_refine_ls_goodness_of_fit_ref 1.068
_refine_ls_hydrogen_treatment mixed
_refine_ls_matrix_type full
_refine_ls_number_parameters 437
_refine_ls_number_reflns 11939
_refine_ls_number_restraints 0
_refine_ls_restrained_S_all 1.068
_refine_ls_R_factor_all 0.0326
_refine_ls_R_factor_gt 0.0265
_refine_ls_shift/su_max 0.007
_refine_ls_shift/su_mean 0.000
_refine_ls_structure_factor_coef Fsqd
_refine_ls_weighting_details 'calc w=1/[\s^2^(Fo^2^)+(0.0341P)^2^+1.1567P] where P=(Fo^2^+2Fc^2^)/3'
_refine_ls_weighting_scheme calc
_refine_ls_wR_factor_gt 0.0621
_refine_ls_wR_factor_ref 0.0670
_reflns_number_gt 10682
_reflns_number_total 11939
_reflns_threshold_expression >2sigma(I)
_cod_duplicate_entry 4060420
_cod_data_source_file om0491138si20041116_113831.cif
_cod_data_source_block 1d
_cod_original_sg_symbol_H-M P-1
_cod_original_formula_sum 'C41.50 H52 N2 P2 Si2 Yb'
_cod_database_code 1100885

loop_
_symmetry_equiv_pos_as_xyz
'x, y, z'
'-x, -y, -z'

loop_
_atom_site_label
_atom_site_type_symbol
_atom_site_fract_x
_atom_site_fract_y
_atom_site_fract_z
_atom_site_U_iso_or_equiv
_atom_site_adp_type
_atom_site_occupancy
_atom_site_symmetry_multiplicity
_atom_site_calc_flag
_atom_site_refinement_flags
_atom_site_disorder_assembly
_atom_site_disorder_group
Yb Yb 0.538462(10) 0.778087(10) 0.743355(4) 0.01859(3) Uani 1 1 d . . .
P1 P 0.77058(6) 0.88181(6) 0.65951(2) 0.01737(10) Uani 1 1 d . . .
P2 P 0.82934(6) 0.95171(6) 0.79424(2) 0.01722(10) Uani 1 1 d . . .
Si1 Si 0.51058(8) 1.04211(8) 0.63937(3) 0.02478(14) Uani 1 1 d . . .
Si2 Si 0.61479(7) 1.03354(8) 0.87653(3) 0.02403(13) Uani 1 1 d . . .
N1 N 0.6111(2) 0.9179(2) 0.66369(8) 0.0195(4) Uani 1 1 d . . .
N2 N 0.6655(2) 0.9563(2) 0.81090(8) 0.0186(4) Uani 1 1 d . . .
C1 C 0.5296(3) 0.5098(3) 0.72393(15) 0.0375(6) Uani 1 1 d . . .
H1 H 0.5991 0.4536 0.7114 0.045 Uiso 1 1 calc R . .
C2 C 0.4456(4) 0.5478(3) 0.67644(14) 0.0390(7) Uani 1 1 d . . .
H2 H 0.4663 0.5051 0.6396 0.047 Uiso 1 1 calc R . .
C3 C 0.3381(3) 0.6341(3) 0.67048(14) 0.0394(7) Uani 1 1 d . . .
H3 H 0.3019 0.6345 0.6307 0.047 Uiso 1 1 calc R . .
C4 C 0.2719(3) 0.7195(3) 0.70945(16) 0.0406(7) Uani 1 1 d . . .
H4 H 0.2087 0.7722 0.6896 0.049 Uiso 1 1 calc R . .
C5 C 0.2769(3) 0.7456(3) 0.77120(17) 0.0423(8) Uani 1 1 d . . .
H5 H 0.2157 0.8109 0.7836 0.051 Uiso 1 1 calc R . .
C6 C 0.3521(4) 0.6969(3) 0.81849(15) 0.0423(7) Uani 1 1 d . . .
H6 H 0.3241 0.7312 0.8556 0.051 Uiso 1 1 calc R . .
C7 C 0.4583(4) 0.6101(3) 0.82469(14) 0.0420(7) Uani 1 1 d . . .
H7 H 0.4847 0.5994 0.8649 0.050 Uiso 1 1 calc R . .
C8 C 0.5349(3) 0.5354(3) 0.78554(15) 0.0398(7) Uani 1 1 d . . .
H8 H 0.6067 0.4922 0.8052 0.048 Uiso 1 1 calc R . .
C9 C 0.8268(2) 0.8411(2) 0.72964(10) 0.0188(4) Uani 1 1 d . . .
H9 H 0.8829 0.7604 0.7317 0.023 Uiso 1 1 calc R . .
C10 C 0.7792(3) 0.7220(3) 0.61218(10) 0.0225(4) Uani 1 1 d . . .
C11 C 0.8968(3) 0.6495(3) 0.61826(12) 0.0333(6) Uani 1 1 d . . .
H11 H 0.9700 0.6808 0.6488 0.040 Uiso 1 1 calc R . .
C12 C 0.9077(4) 0.5325(3) 0.58028(15) 0.0445(8) Uani 1 1 d . . .
H12 H 0.9868 0.4825 0.5855 0.053 Uiso 1 1 calc R . .
C13 C 0.8050(4) 0.4886(3) 0.53526(14) 0.0441(8) Uani 1 1 d . . .
H13 H 0.8134 0.4091 0.5090 0.053 Uiso 1 1 calc R . .
C14 C 0.6893(4) 0.5601(4) 0.52809(14) 0.0432(8) Uani 1 1 d . . .
H14 H 0.6187 0.5301 0.4965 0.052 Uiso 1 1 calc R . .
C15 C 0.6747(3) 0.6757(3) 0.56672(12) 0.0330(6) Uani 1 1 d . . .
H15 H 0.5934 0.7229 0.5620 0.040 Uiso 1 1 calc R . .
C16 C 0.8888(3) 1.0131(2) 0.62145(10) 0.0211(4) Uani 1 1 d . . .
C17 C 0.8507(3) 1.0314(3) 0.56237(11) 0.0301(5) Uani 1 1 d . . .
H17 H 0.7659 0.9755 0.5434 0.036 Uiso 1 1 calc R . .
C18 C 0.9359(3) 1.1306(3) 0.53141(13) 0.0356(6) Uani 1 1 d . . .
H18 H 0.9094 1.1424 0.4913 0.043 Uiso 1 1 calc R . .
C19 C 1.0591(3) 1.2124(3) 0.55845(14) 0.0357(6) Uani 1 1 d . . .
H19 H 1.1165 1.2813 0.5372 0.043 Uiso 1 1 calc R . .
C20 C 1.0991(3) 1.1943(3) 0.61643(14) 0.0370(6) Uani 1 1 d . . .
H20 H 1.1839 1.2507 0.6351 0.044 Uiso 1 1 calc R . .
C21 C 1.0148(3) 1.0930(3) 0.64765(12) 0.0294(5) Uani 1 1 d . . .
H21 H 1.0441 1.0788 0.6872 0.035 Uiso 1 1 calc R . .
C22 C 0.9298(2) 0.8700(3) 0.84982(10) 0.0230(4) Uani 1 1 d . . .
C23 C 0.9147(3) 0.7215(3) 0.84808(11) 0.0301(5) Uani 1 1 d . . .
H23 H 0.8609 0.6657 0.8158 0.036 Uiso 1 1 calc R . .
C24 C 0.9771(4) 0.6540(4) 0.89277(13) 0.0407(7) Uani 1 1 d . . .
H24 H 0.9668 0.5527 0.8908 0.049 Uiso 1 1 calc R . .
C25 C 1.0546(4) 0.7348(4) 0.94034(13) 0.0446(8) Uani 1 1 d . . .
H25 H 1.0966 0.6888 0.9712 0.054 Uiso 1 1 calc R . .
C26 C 1.0706(3) 0.8820(4) 0.94288(13) 0.0410(7) Uani 1 1 d . . .
H26 H 1.1245 0.9370 0.9753 0.049 Uiso 1 1 calc R . .
C27 C 1.0079(3) 0.9504(3) 0.89798(12) 0.0317(6) Uani 1 1 d . . .
H27 H 1.0183 1.0517 0.9002 0.038 Uiso 1 1 calc R . .
C28 C 0.9249(3) 1.1314(3) 0.78761(11) 0.0236(5) Uani 1 1 d . . .
C29 C 1.0757(3) 1.1684(3) 0.79619(13) 0.0307(5) Uani 1 1 d . . .
H29 H 1.1314 1.1011 0.8104 0.037 Uiso 1 1 calc R . .
C30 C 1.1438(3) 1.3039(3) 0.78387(15) 0.0404(7) Uani 1 1 d . . .
H30 H 1.2458 1.3292 0.7904 0.049 Uiso 1 1 calc R . .
C31 C 1.0643(4) 1.4011(3) 0.76230(16) 0.0452(8) Uani 1 1 d . . .
H31 H 1.1114 1.4931 0.7537 0.054 Uiso 1 1 calc R . .
C32 C 0.9149(4) 1.3647(3) 0.75311(16) 0.0407(7) Uani 1 1 d . . .
H32 H 0.8602 1.4318 0.7380 0.049 Uiso 1 1 calc R . .
C33 C 0.8454(3) 1.2307(3) 0.76588(12) 0.0289(5) Uani 1 1 d . . .
H33 H 0.7432 1.2066 0.7597 0.035 Uiso 1 1 calc R . .
C34 C 0.3774(4) 0.9599(4) 0.57801(13) 0.0451(8) Uani 1 1 d . . .
H34A H 0.4294 0.9269 0.5448 0.068 Uiso 1 1 calc R . .
H34B H 0.3200 1.0310 0.5651 0.068 Uiso 1 1 calc R . .
H34C H 0.3131 0.8786 0.5920 0.068 Uiso 1 1 calc R . .
C35 C 0.6135(4) 1.2085(3) 0.61334(14) 0.0422(7) Uani 1 1 d . . .
H35A H 0.6985 1.2422 0.6403 0.063 Uiso 1 1 calc R . .
H35B H 0.5514 1.2821 0.6124 0.063 Uiso 1 1 calc R . .
H35C H 0.6448 1.1889 0.5735 0.063 Uiso 1 1 calc R . .
C36 C 0.4119(3) 1.1001(3) 0.70373(12) 0.0304(5) Uani 1 1 d . . .
H36A H 0.3341 1.0229 0.7117 0.046 Uiso 1 1 calc R . .
H36B H 0.3705 1.1851 0.6946 0.046 Uiso 1 1 calc R . .
H36C H 0.4794 1.1227 0.7386 0.046 Uiso 1 1 calc R . .
C37 C 0.6169(4) 0.9081(4) 0.93680(12) 0.0388(7) Uani 1 1 d . . .
H37A H 0.5359 0.8290 0.9294 0.058 Uiso 1 1 calc R . .
H37B H 0.6077 0.9592 0.9749 0.058 Uiso 1 1 calc R . .
H37C H 0.7083 0.8705 0.9377 0.058 Uiso 1 1 calc R . .
C38 C 0.4301(3) 1.0797(3) 0.86628(13) 0.0348(6) Uani 1 1 d . . .
H38A H 0.4331 1.1597 0.8409 0.052 Uiso 1 1 calc R . .
H38B H 0.3961 1.1070 0.9048 0.052 Uiso 1 1 calc R . .
H38C H 0.3640 0.9968 0.8478 0.052 Uiso 1 1 calc R . .
C39 C 0.7351(3) 1.2042(3) 0.90418(13) 0.0365(6) Uani 1 1 d . . .
H39A H 0.8348 1.1867 0.9100 0.055 Uiso 1 1 calc R . .
H39B H 0.7021 1.2391 0.9418 0.055 Uiso 1 1 calc R . .
H39C H 0.7312 1.2758 0.8752 0.055 Uiso 1 1 calc R . .
C100 C 0.2424(8) 0.3817(8) 0.9497(3) 0.0835(19) Uiso 0.75 1 d P . .
C101 C 0.3113(10) 0.4710(10) 0.9815(4) 0.099(2) Uiso 0.75 1 d P . .
C102 C 0.4281(9) 0.4123(9) 0.9668(4) 0.0576(19) Uiso 0.50 1 d P . .
C103 C 0.5195(8) 0.5322(7) 1.0067(3) 0.0461(16) Uiso 0.50 1 d P . .

loop_
_atom_site_aniso_label
_atom_site_aniso_U_11
_atom_site_aniso_U_22
_atom_site_aniso_U_33
_atom_site_aniso_U_23
_atom_site_aniso_U_13
_atom_site_aniso_U_12
Yb 0.01575(5) 0.01877(5) 0.01998(5) 0.00202(3) 0.00159(3) -0.00140(3)
P1 0.0173(3) 0.0182(3) 0.0172(2) 0.00233(19) 0.00319(19) 0.0039(2)
P2 0.0138(2) 0.0182(3) 0.0193(2) 0.00001(19) 0.00049(19) 0.00205(19)
Si1 0.0290(3) 0.0285(3) 0.0204(3) 0.0053(2) 0.0034(2) 0.0138(3)
Si2 0.0215(3) 0.0312(4) 0.0197(3) -0.0026(2) 0.0023(2) 0.0067(3)
N1 0.0167(8) 0.0219(9) 0.0213(9) 0.0038(7) 0.0036(7) 0.0055(7)
N2 0.0158(8) 0.0198(9) 0.0194(8) -0.0014(7) 0.0007(7) 0.0017(7)
C1 0.0327(14) 0.0193(12) 0.0598(19) 0.0007(12) 0.0079(13) 0.0009(10)
C2 0.0458(17) 0.0277(14) 0.0372(15) -0.0076(11) 0.0074(13) -0.0106(12)
C3 0.0388(16) 0.0350(15) 0.0370(15) 0.0036(12) -0.0114(12) -0.0125(12)
C4 0.0198(12) 0.0301(14) 0.068(2) 0.0075(14) -0.0108(13) -0.0051(10)
C5 0.0213(13) 0.0287(14) 0.075(2) -0.0027(14) 0.0182(14) -0.0042(11)
C6 0.0394(16) 0.0376(16) 0.0441(16) -0.0025(13) 0.0197(13) -0.0139(13)
C7 0.0494(18) 0.0386(16) 0.0324(14) 0.0138(12) 0.0030(13) -0.0139(14)
C8 0.0372(15) 0.0235(13) 0.0570(19) 0.0160(13) -0.0068(13) -0.0024(11)
C9 0.0197(10) 0.0167(10) 0.0204(10) 0.0024(8) 0.0025(8) 0.0037(8)
C10 0.0234(11) 0.0219(11) 0.0223(10) 0.0009(8) 0.0071(8) 0.0021(9)
C11 0.0398(15) 0.0313(14) 0.0319(13) -0.0007(11) 0.0040(11) 0.0157(12)
C12 0.065(2) 0.0323(15) 0.0430(17) 0.0000(13) 0.0157(15) 0.0241(15)
C13 0.067(2) 0.0250(14) 0.0393(16) -0.0044(11) 0.0287(15) -0.0005(14)
C14 0.0412(17) 0.0469(18) 0.0336(15) -0.0146(13) 0.0116(12) -0.0130(14)
C15 0.0264(13) 0.0420(16) 0.0280(12) -0.0071(11) 0.0050(10) 0.0007(11)
C16 0.0236(11) 0.0197(10) 0.0220(10) 0.0040(8) 0.0099(8) 0.0061(8)
C17 0.0350(14) 0.0328(14) 0.0236(11) 0.0063(10) 0.0066(10) 0.0055(11)
C18 0.0448(16) 0.0386(15) 0.0292(13) 0.0145(11) 0.0166(12) 0.0153(13)
C19 0.0361(15) 0.0298(14) 0.0473(16) 0.0181(12) 0.0237(12) 0.0121(11)
C20 0.0261(13) 0.0369(15) 0.0485(17) 0.0124(13) 0.0114(12) 0.0000(11)
C21 0.0220(11) 0.0347(14) 0.0323(13) 0.0093(11) 0.0062(10) 0.0032(10)
C22 0.0177(10) 0.0317(12) 0.0205(10) -0.0004(9) 0.0000(8) 0.0080(9)
C23 0.0351(14) 0.0305(13) 0.0249(11) 0.0022(10) -0.0050(10) 0.0083(11)
C24 0.0528(19) 0.0403(16) 0.0331(14) 0.0082(12) -0.0051(13) 0.0200(14)
C25 0.0469(18) 0.063(2) 0.0291(14) 0.0072(13) -0.0073(12) 0.0268(16)
C26 0.0352(15) 0.061(2) 0.0271(13) -0.0055(13) -0.0123(11) 0.0167(14)
C27 0.0271(13) 0.0403(15) 0.0275(12) -0.0054(11) -0.0056(10) 0.0100(11)
C28 0.0185(11) 0.0202(11) 0.0300(12) -0.0027(9) 0.0038(9) -0.0021(8)
C29 0.0189(11) 0.0292(13) 0.0417(14) -0.0037(11) 0.0021(10) -0.0007(10)
C30 0.0263(13) 0.0340(15) 0.0554(19) -0.0079(13) 0.0076(12) -0.0093(11)
C31 0.0436(18) 0.0238(14) 0.063(2) -0.0024(13) 0.0113(15) -0.0107(12)
C32 0.0389(16) 0.0213(13) 0.062(2) 0.0046(13) 0.0098(14) 0.0018(11)
C33 0.0231(12) 0.0221(12) 0.0406(14) 0.0017(10) 0.0045(10) 0.0006(9)
C34 0.0524(19) 0.057(2) 0.0297(14) -0.0006(13) -0.0132(13) 0.0266(16)
C35 0.061(2) 0.0323(15) 0.0412(16) 0.0136(12) 0.0232(14) 0.0217(14)
C36 0.0307(13) 0.0361(14) 0.0288(12) 0.0045(10) 0.0061(10) 0.0163(11)
C37 0.0440(17) 0.0517(18) 0.0219(12) 0.0049(12) 0.0047(11) 0.0101(14)
C38 0.0260(13) 0.0459(17) 0.0335(14) -0.0072(12) 0.0050(10) 0.0118(12)
C39 0.0325(14) 0.0416(16) 0.0337(14) -0.0151(12) -0.0002(11) 0.0075(12)

loop_
_atom_type_symbol
_atom_type_description
_atom_type_scat_dispersion_real
_atom_type_scat_dispersion_imag
_atom_type_scat_source
C C 0.0033 0.0016 'International Tables Vol C Tables 4.2.6.8 and 6.1.1.4'
H H 0.0000 0.0000 'International Tables Vol C Tables 4.2.6.8 and 6.1.1.4'
N N 0.0061 0.0033 'International Tables Vol C Tables 4.2.6.8 and 6.1.1.4'
Si Si 0.0817 0.0704 'International Tables Vol C Tables 4.2.6.8 and 6.1.1.4'
P P 0.1023 0.0942 'International Tables Vol C Tables 4.2.6.8 and 6.1.1.4'
Yb Yb -0.3850 5.5486 'International Tables Vol C Tables 4.2.6.8 and 6.1.1.4'

loop_
_geom_angle_atom_site_label_1
_geom_angle_atom_site_label_2
_geom_angle_atom_site_label_3
_geom_angle
_geom_angle_site_symmetry_1
_geom_angle_site_symmetry_3
_geom_angle_publ_flag
N2 Yb N1 90.35(7) . . ?
N2 Yb C5 105.98(9) . . ?
N1 Yb C5 119.74(10) . . ?
N2 Yb C4 131.53(9) . . ?
N1 Yb C4 96.16(9) . . ?
C5 Yb C4 32.13(12) . . ?
N2 Yb C8 109.21(9) . . ?
N1 Yb C8 144.67(10) . . ?
C5 Yb C8 83.71(11) . . ?
C4 Yb C8 92.31(10) . . ?
N2 Yb C1 135.59(9) . . ?
N1 Yb C1 115.38(9) . . ?
C5 Yb C1 92.29(10) . . ?
C4 Yb C1 83.41(10) . . ?
C8 Yb C1 31.93(11) . . ?
N2 Yb C6 92.12(9) . . ?
N1 Yb C6 150.20(10) . . ?
C5 Yb C6 31.84(11) . . ?
C4 Yb C6 60.80(12) . . ?
C8 Yb C6 60.77(12) . . ?
C1 Yb C6 82.53(11) . . ?
N2 Yb C7 93.33(9) . . ?
N1 Yb C7 175.86(9) . . ?
C5 Yb C7 60.97(12) . . ?
C4 Yb C7 82.82(11) . . ?
C8 Yb C7 31.70(11) . . ?
C1 Yb C7 60.55(11) . . ?
C6 Yb C7 31.60(11) . . ?
N2 Yb C2 166.44(9) . . ?
N1 Yb C2 94.42(9) . . ?
C5 Yb C2 82.60(11) . . ?
C4 Yb C2 60.56(11) . . ?
C8 Yb C2 60.58(11) . . ?
C1 Yb C2 31.69(10) . . ?
C6 Yb C2 90.03(10) . . ?
C7 Yb C2 81.57(10) . . ?
N2 Yb C3 161.94(9) . . ?
N1 Yb C3 87.04(8) . . ?
C5 Yb C3 60.59(11) . . ?
C4 Yb C3 31.55(11) . . ?
C8 Yb C3 82.50(10) . . ?
C1 Yb C3 60.62(10) . . ?
C6 Yb C3 81.54(11) . . ?
C7 Yb C3 90.05(10) . . ?
C2 Yb C3 31.44(11) . . ?
N2 Yb C9 64.86(7) . . ?
N1 Yb C9 63.24(6) . . ?
C5 Yb C9 170.78(9) . . ?
C4 Yb C9 155.84(10) . . ?
C8 Yb C9 98.05(9) . . ?
C1 Yb C9 93.93(8) . . ?
C6 Yb C9 142.84(9) . . ?
C7 Yb C9 116.77(9) . . ?
C2 Yb C9 106.19(9) . . ?
C3 Yb C9 128.57(9) . . ?
N2 Yb P1 85.06(5) . . ?
N1 Yb P1 31.17(5) . . ?
C5 Yb P1 150.33(9) . . ?
C4 Yb P1 121.98(8) . . ?
C8 Yb P1 119.22(8) . . ?
C1 Yb P1 98.75(7) . . ?
C6 Yb P1 176.99(8) . . ?
C7 Yb P1 147.39(9) . . ?
C2 Yb P1 92.48(7) . . ?
C3 Yb P1 101.46(8) . . ?
C9 Yb P1 34.55(5) . . ?
N1 P1 C9 107.03(11) . . ?
N1 P1 C16 112.91(11) . . ?
C9 P1 C16 118.62(11) . . ?
N1 P1 C10 113.59(11) . . ?
C9 P1 C10 104.68(11) . . ?
C16 P1 C10 99.74(11) . . ?
N1 P1 Yb 50.38(7) . . ?
C9 P1 Yb 62.16(8) . . ?
C16 P1 Yb 156.06(8) . . ?
C10 P1 Yb 103.03(8) . . ?
N2 P2 C9 108.78(10) . . ?
N2 P2 C28 110.23(11) . . ?
C9 P2 C28 112.86(11) . . ?
N2 P2 C22 112.33(11) . . ?
C9 P2 C22 104.89(11) . . ?
C28 P2 C22 107.70(12) . . ?
N2 P2 Yb 48.28(7) . . ?
C9 P2 Yb 61.05(8) . . ?
C28 P2 Yb 135.10(8) . . ?
C22 P2 Yb 116.92(8) . . ?
N1 Si1 C35 116.58(13) . . ?
N1 Si1 C36 106.79(11) . . ?
C35 Si1 C36 105.85(14) . . ?
N1 Si1 C34 110.31(13) . . ?
C35 Si1 C34 107.46(16) . . ?
C36 Si1 C34 109.65(15) . . ?
N1 Si1 Yb 34.57(7) . . ?
C35 Si1 Yb 141.48(12) . . ?
C36 Si1 Yb 75.65(8) . . ?
C34 Si1 Yb 107.97(12) . . ?
N2 Si2 C38 110.35(11) . . ?
N2 Si2 C37 110.43(12) . . ?
C38 Si2 C37 109.29(15) . . ?
N2 Si2 C39 114.20(12) . . ?
C38 Si2 C39 105.68(14) . . ?
C37 Si2 C39 106.67(15) . . ?
P1 N1 Si1 138.82(13) . . ?
P1 N1 Yb 98.45(9) . . ?
Si1 N1 Yb 121.04(10) . . ?
P2 N2 Si2 125.12(11) . . ?
P2 N2 Yb 100.97(9) . . ?
Si2 N2 Yb 130.99(10) . . ?
C8 C1 C2 134.9(3) . . ?
C8 C1 Yb 73.97(16) . . ?
C2 C1 Yb 75.78(17) . . ?
C1 C2 C3 135.2(3) . . ?
C1 C2 Yb 72.53(16) . . ?
C3 C2 Yb 74.48(16) . . ?
C4 C3 C2 134.9(3) . . ?
C4 C3 Yb 72.13(16) . . ?
C2 C3 Yb 74.08(16) . . ?
C3 C4 C5 134.9(3) . . ?
C3 C4 Yb 76.32(16) . . ?
C5 C4 Yb 73.73(16) . . ?
C6 C5 C4 134.2(3) . . ?
C6 C5 Yb 75.10(17) . . ?
C4 C5 Yb 74.14(17) . . ?
C5 C6 C7 135.9(3) . . ?
C5 C6 Yb 73.06(17) . . ?
C7 C6 Yb 74.66(17) . . ?
C8 C7 C6 135.0(3) . . ?
C8 C7 Yb 73.07(16) . . ?
C6 C7 Yb 73.73(17) . . ?
C7 C8 C1 134.5(3) . . ?
C7 C8 Yb 75.23(16) . . ?
C1 C8 Yb 74.10(16) . . ?
P1 C9 P2 125.05(13) . . ?
P1 C9 Yb 83.28(8) . . ?
P2 C9 Yb 84.59(9) . . ?
C15 C10 C11 118.6(2) . . ?
C15 C10 P1 120.7(2) . . ?
C11 C10 P1 120.48(19) . . ?
C12 C11 C10 120.7(3) . . ?
C13 C12 C11 120.2(3) . . ?
C12 C13 C14 119.9(3) . . ?
C13 C14 C15 120.7(3) . . ?
C10 C15 C14 119.9(3) . . ?
C21 C16 C17 118.8(2) . . ?
C21 C16 P1 123.32(18) . . ?
C17 C16 P1 117.84(19) . . ?
C18 C17 C16 120.3(3) . . ?
C19 C18 C17 120.3(3) . . ?
C18 C19 C20 120.0(3) . . ?
C19 C20 C21 119.9(3) . . ?
C16 C21 C20 120.5(3) . . ?
C23 C22 C27 118.8(2) . . ?
C23 C22 P2 118.87(18) . . ?
C27 C22 P2 121.9(2) . . ?
C24 C23 C22 121.0(3) . . ?
C23 C24 C25 119.9(3) . . ?
C26 C25 C24 120.0(3) . . ?
C25 C26 C27 120.3(3) . . ?
C26 C27 C22 120.1(3) . . ?
C33 C28 C29 119.2(2) . . ?
C33 C28 P2 117.41(18) . . ?
C29 C28 P2 122.9(2) . . ?
C30 C29 C28 119.9(3) . . ?
C31 C30 C29 120.4(3) . . ?
C30 C31 C32 120.0(3) . . ?
C33 C32 C31 120.2(3) . . ?
C32 C33 C28 120.2(3) . . ?
C101 C100 C102 51.0(6) . . ?
C100 C101 C102 87.0(8) . . ?
C100 C101 C103 118.9(8) . 2_667 ?
C102 C101 C103 32.3(5) . 2_667 ?
C100 C101 C103 137.0(8) . . ?
C102 C101 C103 50.1(6) . . ?
C103 C101 C103 18.9(5) 2_667 . ?
C103 C102 C101 90.1(10) 2_667 . ?
C103 C102 C103 10.2(9) 2_667 . ?
C101 C102 C103 87.2(7) . . ?
C103 C102 C100 131.6(11) 2_667 . ?
C101 C102 C100 42.0(5) . . ?
C103 C102 C100 129.2(7) . . ?
C103 C103 C102 157(2) 2_667 2_667 ?
C103 C103 C102 12.5(11) 2_667 . ?
C102 C103 C102 169.8(9) 2_667 . ?
C103 C103 C101 113.6(15) 2_667 2_667 ?
C102 C103 C101 57.6(8) 2_667 2_667 ?
C102 C103 C101 118.9(6) . 2_667 ?
C103 C103 C101 47.5(12) 2_667 . ?
C102 C103 C101 139.2(10) 2_667 . ?
C102 C103 C101 42.8(4) . . ?
C101 C103 C101 161.1(5) 2_667 . ?

loop_
_geom_bond_atom_site_label_1
_geom_bond_atom_site_label_2
_geom_bond_distance
_geom_bond_site_symmetry_2
_geom_bond_publ_flag
Yb N2 2.3451(19) . ?
Yb N1 2.3712(19) . ?
Yb C5 2.538(3) . ?
Yb C4 2.543(3) . ?
Yb C8 2.548(3) . ?
Yb C1 2.550(3) . ?
Yb C6 2.564(3) . ?
Yb C7 2.575(3) . ?
Yb C2 2.591(3) . ?
Yb C3 2.596(3) . ?
Yb C9 2.711(2) . ?
Yb P1 3.0447(7) . ?
P1 N1 1.593(2) . ?
P1 C9 1.739(2) . ?
P1 C16 1.819(2) . ?
P1 C10 1.822(2) . ?
P2 N2 1.607(2) . ?
P2 C9 1.749(2) . ?
P2 C28 1.816(2) . ?
P2 C22 1.823(2) . ?
Si1 N1 1.725(2) . ?
Si1 C35 1.860(3) . ?
Si1 C36 1.868(3) . ?
Si1 C34 1.870(3) . ?
Si2 N2 1.741(2) . ?
Si2 C38 1.861(3) . ?
Si2 C37 1.870(3) . ?
Si2 C39 1.875(3) . ?
C1 C8 1.402(5) . ?
C1 C2 1.404(5) . ?
C2 C3 1.405(5) . ?
C3 C4 1.398(5) . ?
C4 C5 1.406(5) . ?
C5 C6 1.399(5) . ?
C6 C7 1.399(5) . ?
C7 C8 1.399(5) . ?
C10 C15 1.388(3) . ?
C10 C11 1.396(4) . ?
C11 C12 1.386(4) . ?
C12 C13 1.368(5) . ?
C13 C14 1.378(5) . ?
C14 C15 1.393(4) . ?
C16 C21 1.384(4) . ?
C16 C17 1.400(3) . ?
C17 C18 1.384(4) . ?
C18 C19 1.379(5) . ?
C19 C20 1.380(4) . ?
C20 C21 1.395(4) . ?
C22 C23 1.394(4) . ?
C22 C27 1.399(3) . ?
C23 C24 1.388(3) . ?
C24 C25 1.389(5) . ?
C25 C26 1.381(5) . ?
C26 C27 1.399(4) . ?
C28 C33 1.392(4) . ?
C28 C29 1.402(3) . ?
C29 C30 1.393(4) . ?
C30 C31 1.376(5) . ?
C31 C32 1.390(5) . ?
C32 C33 1.389(4) . ?
C100 C101 1.166(11) . ?
C100 C102 1.739(11) . ?
C101 C102 1.354(12) . ?
C101 C103 1.603(12) 2_667 ?
C101 C103 1.991(12) . ?
C102 C103 0.856(9) 2_667 ?
C102 C103 1.529(12) . ?
C103 C103 0.704(13) 2_667 ?
C103 C102 0.856(9) 2_667 ?
C103 C101 1.603(12) 2_667 ?
